data_4306639
loop_
_publ_author_name
'Camino Bartolom\'e'
'Zoraida Ramiro'
'Patricia P\'erez-Gal\'an'
'Christophe Bour'
'Mihai Raducan'
'Antonio M. Echavarren'
'Pablo Espinet'

_publ_contact_author
;
 Pablo Espinet
 IU CINQUIMA/Qu\'imica Inorg\'anica,
 Facultad de Ciencias
 Universidad de Valladolid
 E47005
 Valladolid
 Spain
;
_publ_contact_author_email espinet@qi.uva.es
_publ_contact_author_fax '+34 983 423013'
_publ_contact_author_phone '+34 983 423231'
_publ_section_title
;
Gold(I) Complexes with Hydrogen-Bond Supported Heterocyclic Carbenes as
Active Catalysts in Reactions of 1,6-Enynes
;
_journal_name_full 'Inorganic Chemistry'
_journal_page_first 11391
_journal_page_last 11397
_journal_paper_doi 10.1021/ic801446v
_journal_volume 47
_journal_year 2008
_chemical_formula_sum 'C10 H15 Au Cl N3'
_chemical_formula_weight 409.67
_chemical_name_systematic
; 
 ? 
;
_space_group_IT_number 2
_symmetry_cell_setting triclinic
_symmetry_space_group_name_Hall '-P 1'
_symmetry_space_group_name_H-M 'P -1'
_atom_sites_solution_hydrogens geom
_atom_sites_solution_primary direct
_atom_sites_solution_secondary difmap
_audit_creation_method SHELXL-97
_cell_angle_alpha 109.282(7)
_cell_angle_beta 92.789(7)
_cell_angle_gamma 119.223(6)
_cell_formula_units_Z 4
_cell_length_a 10.746(4)
_cell_length_b 10.834(4)
_cell_length_c 13.974(5)
_cell_measurement_temperature 298(2)
_cell_volume 1296.0(8)
_computing_cell_refinement 'Bruker XSCANS'
_computing_data_collection 'Bruker XSCANS'
_computing_data_reduction 'Bruker SHELXTL'
_computing_molecular_graphics 'Bruker SHELXTL'
_computing_publication_material 'Bruker SHELXTL'
_computing_structure_refinement 'SHELXL-97 (Sheldrick, 1997)'
_computing_structure_solution 'SHELXS-97 (Sheldrick, 1990)'
_diffrn_ambient_temperature 298(2)
_diffrn_measured_fraction_theta_full 0.983
_diffrn_measured_fraction_theta_max 0.983
_diffrn_measurement_device_type 'CCD area detector'
_diffrn_measurement_method 'phi and omega scans'
_diffrn_radiation_monochromator graphite
_diffrn_radiation_source 'fine-focus sealed tube'
_diffrn_radiation_type MoK\a
_diffrn_radiation_wavelength 0.71073
_diffrn_reflns_av_R_equivalents 0.0484
_diffrn_reflns_av_sigmaI/netI 0.0763
_diffrn_reflns_limit_h_max 13
_diffrn_reflns_limit_h_min -13
_diffrn_reflns_limit_k_max 13
_diffrn_reflns_limit_k_min -13
_diffrn_reflns_limit_l_max 17
_diffrn_reflns_limit_l_min -17
_diffrn_reflns_number 11309
_diffrn_reflns_theta_full 26.49
_diffrn_reflns_theta_max 26.49
_diffrn_reflns_theta_min 1.60
_exptl_absorpt_coefficient_mu 11.531
_exptl_absorpt_correction_T_max 0.446
_exptl_absorpt_correction_T_min 0.384
_exptl_absorpt_correction_type multi-scan
_exptl_absorpt_process_details '(G.M. Sheldrick, SADABS, 1996)'
_exptl_crystal_colour COLORLESS
_exptl_crystal_density_diffrn 2.100
_exptl_crystal_density_method 'not measured'
_exptl_crystal_description PRISM
_exptl_crystal_F_000 768
_exptl_crystal_size_max 0.08
_exptl_crystal_size_mid 0.08
_exptl_crystal_size_min 0.07
_refine_diff_density_max 1.980
_refine_diff_density_min -0.890
_refine_diff_density_rms 0.212
_refine_ls_extinction_method none
_refine_ls_goodness_of_fit_ref 0.975
_refine_ls_hydrogen_treatment constr
_refine_ls_matrix_type full
_refine_ls_number_parameters 277
_refine_ls_number_reflns 5293
_refine_ls_number_restraints 0
_refine_ls_restrained_S_all 0.975
_refine_ls_R_factor_all 0.0897
_refine_ls_R_factor_gt 0.0472
_refine_ls_shift/su_max 0.001
_refine_ls_shift/su_mean 0.000
_refine_ls_structure_factor_coef Fsqd
_refine_ls_weighting_details 'calc w=1/[\s^2^(Fo^2^)+(0.0603P)^2^+0.0000P] where P=(Fo^2^+2Fc^2^)/3'
_refine_ls_weighting_scheme calc
_refine_ls_wR_factor_gt 0.1067
_refine_ls_wR_factor_ref 0.1258
_reflns_number_gt 3303
_reflns_number_total 5293
_reflns_threshold_expression >2sigma(I)
_cod_data_source_file ic801446v_si_001.cif
_cod_data_source_block cba566m
_cod_depositor_comments
;
The following automatic conversions were performed:
'_symmetry_cell_setting' value 'Triclinic' changed to 'triclinic'
according to '/home/saulius/struct/CIF-dictionaries/cif_core.dic'
dictionary named 'cif_core.dic' version 2.4.1 from 2010-06-29.

Automatic conversion script
Id: cif_fix_enum 1527 2010-12-29 10:47:43Z saulius 
;
_cod_database_code 4306639

loop_
_symmetry_equiv_pos_as_xyz
'x, y, z'
'-x, -y, -z'

loop_
_atom_site_label
_atom_site_type_symbol
_atom_site_fract_x
_atom_site_fract_y
_atom_site_fract_z
_atom_site_U_iso_or_equiv
_atom_site_adp_type
_atom_site_occupancy
_atom_site_symmetry_multiplicity
_atom_site_calc_flag
_atom_site_refinement_flags
_atom_site_disorder_assembly
_atom_site_disorder_group
Au1 Au 0.96659(5) -0.07849(5) 0.35951(4) 0.05111(16) Uani 1 1 d . . .
Cl1 Cl 1.1190(4) -0.1720(4) 0.3535(3) 0.0664(9) Uani 1 1 d . . .
N1 N 0.6939(11) -0.0704(10) 0.3665(7) 0.049(2) Uani 1 1 d . . .
H1A H 0.6531 -0.0176 0.3738 0.058 Uiso 1 1 calc R . .
N2 N 0.8967(11) 0.1513(10) 0.3728(7) 0.054(3) Uani 1 1 d . . .
H2A H 0.9893 0.1982 0.3754 0.065 Uiso 1 1 calc R . .
N3 N 0.6904(14) 0.1752(13) 0.3788(9) 0.067(3) Uani 1 1 d . . .
C1 C 0.8329(13) 0.0034(13) 0.3657(9) 0.050(3) Uani 1 1 d . . .
C2 C 0.8307(16) 0.2375(13) 0.3763(9) 0.058(3) Uani 1 1 d . . .
C3 C 0.9190(17) 0.3793(14) 0.3692(9) 0.066(4) Uani 1 1 d . . .
H3 H 1.0163 0.4166 0.3657 0.079 Uiso 1 1 calc R . .
C4 C 0.852(3) 0.4605(17) 0.3678(13) 0.105(6) Uani 1 1 d . . .
H4 H 0.9052 0.5564 0.3642 0.125 Uiso 1 1 calc R . .
C5 C 0.701(3) 0.396(2) 0.3718(14) 0.105(6) Uani 1 1 d . . .
H5 H 0.6536 0.4488 0.3722 0.126 Uiso 1 1 calc R . .
C6 C 0.6296(19) 0.2551(18) 0.3751(11) 0.079(4) Uani 1 1 d . . .
H6 H 0.5304 0.2108 0.3747 0.094 Uiso 1 1 calc R . .
C7 C 0.5951(13) -0.2324(12) 0.3568(9) 0.054(3) Uani 1 1 d . . .
C8 C 0.4496(15) -0.2440(17) 0.3659(13) 0.081(4) Uani 1 1 d . . .
H8A H 0.4642 -0.1669 0.4318 0.122 Uiso 1 1 calc R . .
H8B H 0.3785 -0.3449 0.3617 0.122 Uiso 1 1 calc R . .
H8C H 0.4143 -0.2274 0.3097 0.122 Uiso 1 1 calc R . .
C9 C 0.6529(14) -0.2546(14) 0.4445(10) 0.064(3) Uani 1 1 d . . .
H9A H 0.7407 -0.2549 0.4351 0.095 Uiso 1 1 calc R . .
H9B H 0.5799 -0.3515 0.4453 0.095 Uiso 1 1 calc R . .
H9C H 0.6756 -0.1717 0.5098 0.095 Uiso 1 1 calc R . .
C10 C 0.5776(18) -0.3472(16) 0.2537(11) 0.088(5) Uani 1 1 d . . .
H10A H 0.5238 -0.3438 0.1987 0.132 Uiso 1 1 calc R . .
H10B H 0.5247 -0.4490 0.2531 0.132 Uiso 1 1 calc R . .
H10C H 0.6731 -0.3226 0.2428 0.132 Uiso 1 1 calc R . .
Au2 Au 0.22476(5) 1.11226(5) 0.21489(4) 0.05108(16) Uani 1 1 d . . .
C12 C 0.2303(11) 0.9412(12) 0.1102(9) 0.045(3) Uani 1 1 d . . .
C13 C 0.1952(12) 0.6800(14) 0.0767(10) 0.054(3) Uani 1 1 d . . .
C14 C 0.1638(14) 0.5762(15) 0.1234(12) 0.067(4) Uani 1 1 d . . .
H14 H 0.1493 0.5967 0.1906 0.081 Uiso 1 1 calc R . .
C15 C 0.1556(16) 0.4411(16) 0.0639(15) 0.083(5) Uani 1 1 d . . .
H15 H 0.1368 0.3684 0.0917 0.100 Uiso 1 1 calc R . .
C16 C 0.1749(17) 0.4128(16) -0.0352(16) 0.092(5) Uani 1 1 d . . .
H16 H 0.1658 0.3200 -0.0758 0.111 Uiso 1 1 calc R . .
C17 C 0.2074(16) 0.5222(16) -0.0735(13) 0.079(4) Uani 1 1 d . . .
H17 H 0.2234 0.5037 -0.1402 0.095 Uiso 1 1 calc R . .
C18 C 0.2970(14) 1.0465(13) -0.0280(10) 0.058(3) Uani 1 1 d . . .
C19 C 0.3641(17) 0.9983(17) -0.1188(11) 0.077(4) Uani 1 1 d . . .
H19A H 0.4650 1.0353 -0.0906 0.115 Uiso 1 1 calc R . .
H19B H 0.3596 1.0424 -0.1672 0.115 Uiso 1 1 calc R . .
H19C H 0.3091 0.8876 -0.1545 0.115 Uiso 1 1 calc R . .
C20 C 0.4064(17) 1.2119(15) 0.0460(13) 0.086(5) Uani 1 1 d . . .
H20A H 0.3583 1.2500 0.0923 0.129 Uiso 1 1 calc R . .
H20B H 0.4454 1.2738 0.0066 0.129 Uiso 1 1 calc R . .
H20C H 0.4854 1.2174 0.0863 0.129 Uiso 1 1 calc R . .
C21 C 0.1556(16) 1.0254(19) -0.0772(15) 0.095(6) Uani 1 1 d . . .
H21A H 0.0879 0.9185 -0.1228 0.143 Uiso 1 1 calc R . .
H21B H 0.1767 1.0876 -0.1169 0.143 Uiso 1 1 calc R . .
H21C H 0.1123 1.0568 -0.0231 0.143 Uiso 1 1 calc R . .
Cl2 Cl 0.2279(4) 1.3203(4) 0.3316(3) 0.0769(11) Uani 1 1 d . . .
N4 N 0.2632(10) 0.9341(10) 0.0209(7) 0.051(2) Uani 1 1 d . . .
H4A H 0.2657 0.8541 -0.0146 0.062 Uiso 1 1 calc R . .
N5 N 0.2053(10) 0.8198(11) 0.1368(9) 0.058(3) Uani 1 1 d . . .
H5A H 0.1942 0.8313 0.1990 0.070 Uiso 1 1 calc R . .
N6 N 0.2174(12) 0.6555(12) -0.0191(10) 0.072(3) Uani 1 1 d . . .

loop_
_atom_site_aniso_label
_atom_site_aniso_U_11
_atom_site_aniso_U_22
_atom_site_aniso_U_33
_atom_site_aniso_U_23
_atom_site_aniso_U_13
_atom_site_aniso_U_12
Au1 0.0581(3) 0.0449(3) 0.0534(3) 0.0209(2) 0.0172(2) 0.0288(2)
Cl1 0.080(2) 0.072(2) 0.072(2) 0.0363(18) 0.0329(18) 0.0528(19)
N1 0.063(6) 0.042(5) 0.049(6) 0.020(4) 0.016(5) 0.032(5)
N2 0.064(6) 0.028(5) 0.049(6) 0.009(4) 0.001(5) 0.013(5)
N3 0.095(9) 0.076(8) 0.067(7) 0.039(6) 0.043(7) 0.063(7)
C1 0.056(7) 0.042(6) 0.049(7) 0.019(5) 0.021(6) 0.024(6)
C2 0.092(10) 0.038(6) 0.045(7) 0.012(5) 0.011(7) 0.040(7)
C3 0.098(10) 0.046(7) 0.043(7) 0.012(6) 0.008(7) 0.036(7)
C4 0.19(2) 0.048(9) 0.083(11) 0.024(8) 0.025(13) 0.073(12)
C5 0.17(2) 0.109(15) 0.096(13) 0.058(12) 0.061(14) 0.101(16)
C6 0.118(13) 0.088(11) 0.069(10) 0.038(8) 0.046(9) 0.076(11)
C7 0.060(8) 0.035(6) 0.059(8) 0.018(5) 0.023(6) 0.022(6)
C8 0.063(9) 0.084(11) 0.117(13) 0.050(10) 0.029(9) 0.047(8)
C9 0.059(8) 0.051(7) 0.080(10) 0.032(7) 0.011(7) 0.026(6)
C10 0.102(12) 0.052(9) 0.079(11) 0.016(8) 0.022(9) 0.027(8)
Au2 0.0527(3) 0.0433(3) 0.0551(3) 0.0166(2) 0.0161(2) 0.0260(2)
C12 0.040(6) 0.040(6) 0.049(7) 0.008(5) 0.009(5) 0.023(5)
C13 0.037(6) 0.048(7) 0.064(8) 0.021(6) 0.011(6) 0.016(5)
C14 0.065(9) 0.052(8) 0.096(11) 0.035(8) 0.030(8) 0.036(7)
C15 0.079(11) 0.056(9) 0.125(14) 0.041(9) 0.030(10) 0.040(8)
C16 0.088(11) 0.045(8) 0.136(16) 0.016(9) 0.027(11) 0.044(8)
C17 0.080(10) 0.055(9) 0.101(12) 0.018(8) 0.038(9) 0.043(8)
C18 0.073(9) 0.046(7) 0.066(8) 0.023(6) 0.025(7) 0.038(7)
C19 0.096(11) 0.094(11) 0.073(10) 0.047(9) 0.035(9) 0.065(10)
C20 0.083(11) 0.058(9) 0.107(12) 0.036(9) 0.047(10) 0.028(8)
C21 0.079(11) 0.107(13) 0.163(17) 0.089(13) 0.047(11) 0.070(10)
Cl2 0.091(3) 0.0442(18) 0.092(3) 0.0233(17) 0.048(2) 0.0344(18)
N4 0.057(6) 0.041(5) 0.056(6) 0.012(5) 0.020(5) 0.030(5)
N5 0.057(6) 0.041(6) 0.076(7) 0.028(5) 0.026(5) 0.024(5)
N6 0.072(8) 0.051(7) 0.086(9) 0.015(6) 0.025(7) 0.036(6)

loop_
_atom_type_symbol
_atom_type_description
_atom_type_scat_dispersion_real
_atom_type_scat_dispersion_imag
_atom_type_scat_source
C C 0.0033 0.0016 'International Tables Vol C Tables 4.2.6.8 and 6.1.1.4'
H H 0.0000 0.0000 'International Tables Vol C Tables 4.2.6.8 and 6.1.1.4'
N N 0.0061 0.0033 'International Tables Vol C Tables 4.2.6.8 and 6.1.1.4'
Cl Cl 0.1484 0.1585 'International Tables Vol C Tables 4.2.6.8 and 6.1.1.4'
Au Au -2.0133 8.8022 'International Tables Vol C Tables 4.2.6.8 and 6.1.1.4'

loop_
_geom_angle_atom_site_label_1
_geom_angle_atom_site_label_2
_geom_angle_atom_site_label_3
_geom_angle
_geom_angle_site_symmetry_1
_geom_angle_site_symmetry_3
_geom_angle_publ_flag
C1 Au1 Cl1 179.6(3) . . ?
C1 N1 C7 129.9(10) . . ?
C1 N2 C2 128.5(11) . . ?
C2 N3 C6 116.9(12) . . ?
N1 C1 N2 118.1(10) . . ?
N1 C1 Au1 126.0(8) . . ?
N2 C1 Au1 115.9(8) . . ?
N3 C2 C3 125.5(12) . . ?
N3 C2 N2 118.7(10) . . ?
C3 C2 N2 115.7(13) . . ?
C4 C3 C2 115.7(16) . . ?
C3 C4 C5 119.7(15) . . ?
C6 C5 C4 117.1(16) . . ?
N3 C6 C5 125.1(17) . . ?
C9 C7 C10 110.7(11) . . ?
C9 C7 N1 110.2(10) . . ?
C10 C7 N1 111.2(10) . . ?
C9 C7 C8 110.2(10) . . ?
C10 C7 C8 110.9(12) . . ?
N1 C7 C8 103.3(10) . . ?
C12 Au2 Cl2 176.4(3) . . ?
N4 C12 N5 116.2(10) . . ?
N4 C12 Au2 126.7(8) . . ?
N5 C12 Au2 117.0(8) . . ?
N6 C13 C14 124.0(12) . . ?
N6 C13 N5 119.3(11) . . ?
C14 C13 N5 116.7(12) . . ?
C15 C14 C13 115.9(14) . . ?
C16 C15 C14 120.8(14) . . ?
C17 C16 C15 119.0(14) . . ?
N6 C17 C16 122.6(15) . . ?
N4 C18 C20 113.5(11) . . ?
N4 C18 C21 109.9(10) . . ?
C20 C18 C21 111.8(12) . . ?
N4 C18 C19 104.9(9) . . ?
C20 C18 C19 109.1(11) . . ?
C21 C18 C19 107.2(12) . . ?
C12 N4 C18 128.6(9) . . ?
C12 N5 C13 129.6(11) . . ?
C13 N6 C17 117.6(12) . . ?

loop_
_geom_bond_atom_site_label_1
_geom_bond_atom_site_label_2
_geom_bond_distance
_geom_bond_site_symmetry_2
_geom_bond_publ_flag
Au1 C1 2.016(12) . ?
Au1 Cl1 2.301(3) . ?
N1 C1 1.309(13) . ?
N1 C7 1.494(13) . ?
N2 C1 1.365(13) . ?
N2 C2 1.413(15) . ?
N3 C2 1.326(16) . ?
N3 C6 1.326(16) . ?
C2 C3 1.399(16) . ?
C3 C4 1.38(2) . ?
C4 C5 1.44(2) . ?
C5 C6 1.35(2) . ?
C7 C9 1.488(16) . ?
C7 C10 1.490(17) . ?
C7 C8 1.521(16) . ?
Au2 C12 1.976(10) . ?
Au2 Cl2 2.287(3) . ?
C12 N4 1.301(13) . ?
C12 N5 1.388(13) . ?
C13 N6 1.333(16) . ?
C13 C14 1.394(17) . ?
C13 N5 1.415(15) . ?
C14 C15 1.380(18) . ?
C15 C16 1.37(2) . ?
C16 C17 1.36(2) . ?
C17 N6 1.338(15) . ?
C18 N4 1.490(14) . ?
C18 C20 1.504(17) . ?
C18 C21 1.514(18) . ?
C18 C19 1.555(16) . ?
